data_4027218
loop_
_publ_author_name
'Chinmay Chowdhury'
'Bimolendu Das'
'Sanjukta Mukherjee'
'Basudeb Achari'

_publ_section_title
;
 Palladium-Catalyzed Approach for the General Synthesis of
 (E)-2-Arylmethylidene-N-tosylindolines and
 (E)-2-Arylmethylidene-N-tosyl/nosyltetrahydroquinolines: Access to
 2-Substituted Indoles and Quinolines
;
_journal_name_full 'Journal of Organic Chemistry'
_journal_page_first 5108
_journal_page_last 5119
_journal_paper_doi 10.1021/jo300458v
_journal_volume 77
_journal_year 2012
_chemical_formula_moiety C22H19NO3S
_chemical_formula_sum 'C22 H19 N O3 S'
_chemical_formula_weight 377.44
_chemical_melting_point 387(1)
_chemical_name_common Indoline
_chemical_name_systematic
; 
 ? 
;
_space_group_IT_number 2
_symmetry_cell_setting triclinic
_symmetry_space_group_name_Hall '-P 1'
_symmetry_space_group_name_H-M 'P -1'
_atom_sites_solution_hydrogens geom
_atom_sites_solution_primary direct
_atom_sites_solution_secondary difmap
_audit_creation_method SHELXL-97
_cell_angle_alpha 88.587(11)
_cell_angle_beta 77.275(9)
_cell_angle_gamma 75.406(10)
_cell_formula_units_Z 2
_cell_length_a 6.4296(10)
_cell_length_b 11.576(2)
_cell_length_c 13.443(3)
_cell_measurement_reflns_used 3272
_cell_measurement_temperature 296(2)
_cell_measurement_theta_max 25.00
_cell_measurement_theta_min 1.55
_cell_volume 944.0(3)
_computing_structure_refinement 'SHELXL-97 (Sheldrick, 1997)'
_computing_structure_solution 'SHELXS-97 (Sheldrick, 1990)'
_diffrn_ambient_temperature 296(2)
_diffrn_measured_fraction_theta_full 0.974
_diffrn_measured_fraction_theta_max 0.974
_diffrn_measurement_device_type 'CCD area detector'
_diffrn_measurement_method 'phi and omega scans'
_diffrn_radiation_monochromator graphite
_diffrn_radiation_source 'fine-focus sealed tube'
_diffrn_radiation_type MoK\a
_diffrn_radiation_wavelength 0.71073
_diffrn_reflns_av_R_equivalents 0.0218
_diffrn_reflns_av_sigmaI/netI 0.0330
_diffrn_reflns_limit_h_max 7
_diffrn_reflns_limit_h_min -7
_diffrn_reflns_limit_k_max 12
_diffrn_reflns_limit_k_min -13
_diffrn_reflns_limit_l_max 15
_diffrn_reflns_limit_l_min -15
_diffrn_reflns_number 6533
_diffrn_reflns_theta_full 25.00
_diffrn_reflns_theta_max 25.00
_diffrn_reflns_theta_min 1.55
_exptl_absorpt_coefficient_mu 0.194
_exptl_absorpt_correction_T_max 0.9923
_exptl_absorpt_correction_T_min 0.9847
_exptl_absorpt_correction_type multi-scan
_exptl_crystal_colour colourless
_exptl_crystal_density_diffrn 1.328
_exptl_crystal_description niddle-shaped
_exptl_crystal_F_000 396
_exptl_crystal_size_max 0.08
_exptl_crystal_size_mid 0.06
_exptl_crystal_size_min 0.04
_refine_diff_density_max 0.220
_refine_diff_density_min -0.296
_refine_diff_density_rms 0.040
_refine_ls_extinction_method none
_refine_ls_goodness_of_fit_ref 0.717
_refine_ls_hydrogen_treatment mixed
_refine_ls_matrix_type full
_refine_ls_number_parameters 246
_refine_ls_number_reflns 3236
_refine_ls_number_restraints 0
_refine_ls_restrained_S_all 0.717
_refine_ls_R_factor_all 0.0518
_refine_ls_R_factor_gt 0.0425
_refine_ls_shift/su_max 0.089
_refine_ls_shift/su_mean 0.004
_refine_ls_structure_factor_coef Fsqd
_refine_ls_weighting_details 'calc w=1/[\s^2^(Fo^2^)+(0.1000P)^2^+0.9885P] where P=(Fo^2^+2Fc^2^)/3'
_refine_ls_weighting_scheme calc
_refine_ls_wR_factor_gt 0.1186
_refine_ls_wR_factor_ref 0.1310
_reflns_number_gt 2661
_reflns_number_total 3236
_reflns_threshold_expression >2sigma(I)
_cod_data_source_file jo300458v_si_002.cif
_cod_data_source_block snj3_124r_2011_0m
_cod_database_code 4027218

loop_
_symmetry_equiv_pos_as_xyz
'x, y, z'
'-x, -y, -z'

loop_
_atom_site_label
_atom_site_type_symbol
_atom_site_fract_x
_atom_site_fract_y
_atom_site_fract_z
_atom_site_U_iso_or_equiv
_atom_site_adp_type
_atom_site_occupancy
_atom_site_symmetry_multiplicity
_atom_site_calc_flag
_atom_site_refinement_flags
S1 S 0.98863(9) 0.21988(5) 0.72060(5) 0.0448(2) Uani 1 1 d .
C9 C 1.0761(3) -0.06234(18) 0.78942(17) 0.0392(5) Uani 1 1 d .
H9 H 1.2029 -0.0351 0.7819 0.047 Uiso 1 1 calc R
C8 C 0.8871(3) 0.02070(17) 0.80343(16) 0.0345(4) Uani 1 1 d .
C10 C 1.1081(3) -0.19157(18) 0.78449(16) 0.0371(5) Uani 1 1 d .
C6 C 0.6569(4) 0.20073(19) 0.87318(16) 0.0397(5) Uani 1 1 d .
C15 C 1.2857(4) -0.26193(19) 0.81914(18) 0.0449(5) Uani 1 1 d .
H15 H 1.3826 -0.2259 0.8408 0.054 Uiso 1 1 calc R
C16 C 0.8157(4) 0.2399(2) 0.63428(17) 0.0427(5) Uani 1 1 d .
C5 C 0.5277(3) 0.1208(2) 0.88194(16) 0.0402(5) Uani 1 1 d .
C7 C 0.6555(3) 0.00585(19) 0.82600(17) 0.0384(5) Uani 1 1 d .
H7 H 0.6457 -0.0607 0.8718 0.046 Uiso 1 1 calc R
C17 C 0.6526(4) 0.3436(2) 0.6389(2) 0.0588(7) Uani 1 1 d .
H17 H 0.6390 0.4053 0.6848 0.071 Uiso 1 1 calc R
C4 C 0.3110(4) 0.1540(2) 0.93565(18) 0.0522(6) Uani 1 1 d .
H4 H 0.2220 0.1009 0.9420 0.063 Uiso 1 1 calc R
C11 C 0.9728(4) -0.2485(2) 0.74848(18) 0.0451(5) Uani 1 1 d .
H11 H 0.8564 -0.2037 0.7223 0.054 Uiso 1 1 calc R
C14 C 1.3205(4) -0.3842(2) 0.8219(2) 0.0519(6) Uani 1 1 d .
H14 H 1.4387 -0.4298 0.8464 0.062 Uiso 1 1 calc R
C13 C 1.1813(4) -0.4391(2) 0.7885(2) 0.0532(6) Uani 1 1 d .
H13 H 1.2034 -0.5216 0.7912 0.064 Uiso 1 1 calc R
C3 C 0.5782(5) 0.3135(2) 0.91829(19) 0.0541(6) Uani 1 1 d .
H3 H 0.6675 0.3663 0.9132 0.065 Uiso 1 1 calc R
C12 C 1.0088(4) -0.3709(2) 0.7511(2) 0.0531(6) Uani 1 1 d .
H12 H 0.9155 -0.4077 0.7272 0.064 Uiso 1 1 calc R
C2 C 0.3619(5) 0.3447(2) 0.9711(2) 0.0620(7) Uani 1 1 d .
H2 H 0.3041 0.4204 1.0020 0.074 Uiso 1 1 calc R
C21 C 0.8350(4) 0.1497(2) 0.5664(2) 0.0594(7) Uani 1 1 d .
H21 H 0.9459 0.0795 0.5630 0.071 Uiso 1 1 calc R
C1 C 0.2292(4) 0.2674(3) 0.97961(19) 0.0606(7) Uani 1 1 d .
H1 H 0.0832 0.2916 1.0152 0.073 Uiso 1 1 calc R
C19 C 0.5259(4) 0.2652(3) 0.50633(19) 0.0634(7) Uani 1 1 d .
C18 C 0.5098(5) 0.3547(3) 0.5747(2) 0.0712(8) Uani 1 1 d .
H18 H 0.3992 0.4249 0.5777 0.085 Uiso 1 1 calc R
C22 C 0.3638(6) 0.2789(4) 0.4385(3) 0.1003(13) Uani 1 1 d .
H22A H 0.4050 0.3264 0.3816 0.150 Uiso 1 1 calc R
H22B H 0.2188 0.3175 0.4766 0.150 Uiso 1 1 calc R
H22C H 0.3643 0.2016 0.4141 0.150 Uiso 1 1 calc R
C20 C 0.6898(5) 0.1633(3) 0.5031(2) 0.0701(8) Uani 1 1 d .
H20 H 0.7035 0.1016 0.4571 0.084 Uiso 1 1 calc R
N1 N 0.8762(3) 0.14587(15) 0.81684(14) 0.0391(4) Uani 1 1 d .
O3 O 0.5815(2) -0.01399(14) 0.73690(13) 0.0487(4) Uani 1 1 d .
H3A H 0.5197 0.0502 0.7168 0.073 Uiso 1 1 calc R
O2 O 0.9765(3) 0.33347(15) 0.76195(16) 0.0635(5) Uani 1 1 d .
O1 O 1.1957(3) 0.14240(16) 0.67506(15) 0.0595(5) Uani 1 1 d .

loop_
_atom_site_aniso_label
_atom_site_aniso_U_11
_atom_site_aniso_U_22
_atom_site_aniso_U_33
_atom_site_aniso_U_23
_atom_site_aniso_U_13
_atom_site_aniso_U_12
S1 0.0391(3) 0.0369(3) 0.0644(4) 0.0126(3) -0.0186(3) -0.0155(2)
C9 0.0325(10) 0.0376(11) 0.0524(13) 0.0075(9) -0.0154(9) -0.0128(9)
C8 0.0346(10) 0.0307(10) 0.0428(11) 0.0052(8) -0.0149(8) -0.0116(8)
C10 0.0332(10) 0.0341(11) 0.0432(12) 0.0027(9) -0.0078(8) -0.0075(8)
C6 0.0435(12) 0.0368(11) 0.0397(11) 0.0050(9) -0.0176(9) -0.0048(9)
C15 0.0356(11) 0.0397(12) 0.0609(14) 0.0019(10) -0.0156(10) -0.0081(9)
C16 0.0397(11) 0.0407(12) 0.0469(12) 0.0087(10) -0.0095(9) -0.0094(9)
C5 0.0385(11) 0.0435(12) 0.0390(11) 0.0071(9) -0.0137(9) -0.0070(9)
C7 0.0330(10) 0.0388(11) 0.0464(12) 0.0056(9) -0.0137(9) -0.0106(9)
C17 0.0599(15) 0.0505(15) 0.0619(16) 0.0014(12) -0.0211(13) 0.0004(12)
C4 0.0432(13) 0.0620(16) 0.0465(13) 0.0060(11) -0.0061(10) -0.0082(11)
C11 0.0442(12) 0.0390(12) 0.0552(14) -0.0006(10) -0.0210(10) -0.0073(9)
C14 0.0463(13) 0.0380(12) 0.0682(16) 0.0040(11) -0.0197(11) 0.0008(10)
C13 0.0569(15) 0.0329(12) 0.0670(16) -0.0029(11) -0.0146(12) -0.0053(10)
C3 0.0658(16) 0.0412(13) 0.0558(15) -0.0008(11) -0.0215(12) -0.0071(11)
C12 0.0580(15) 0.0438(13) 0.0634(16) -0.0070(11) -0.0207(12) -0.0164(11)
C2 0.0744(18) 0.0484(15) 0.0518(15) -0.0058(12) -0.0142(13) 0.0059(13)
C21 0.0609(16) 0.0538(15) 0.0571(16) -0.0051(12) -0.0157(13) 0.0000(12)
C1 0.0526(15) 0.0699(18) 0.0439(14) 0.0005(12) -0.0034(11) 0.0063(13)
C19 0.0531(15) 0.099(2) 0.0389(13) 0.0142(14) -0.0110(11) -0.0208(15)
C18 0.0539(16) 0.082(2) 0.0651(18) 0.0102(15) -0.0193(13) 0.0100(14)
C22 0.076(2) 0.173(4) 0.0618(19) 0.021(2) -0.0311(17) -0.037(2)
C20 0.079(2) 0.081(2) 0.0525(16) -0.0063(14) -0.0194(14) -0.0191(16)
N1 0.0388(9) 0.0304(9) 0.0519(11) 0.0054(8) -0.0169(8) -0.0097(7)
O3 0.0384(9) 0.0485(9) 0.0646(10) -0.0049(8) -0.0249(7) -0.0085(7)
O2 0.0756(12) 0.0423(10) 0.0898(13) 0.0127(9) -0.0349(10) -0.0325(9)
O1 0.0349(8) 0.0580(11) 0.0837(13) 0.0235(9) -0.0108(8) -0.0122(7)

loop_
_atom_type_symbol
_atom_type_description
_atom_type_scat_dispersion_real
_atom_type_scat_dispersion_imag
_atom_type_scat_source
C C 0.0033 0.0016 'International Tables Vol C Tables 4.2.6.8 and 6.1.1.4'
H H 0.0000 0.0000 'International Tables Vol C Tables 4.2.6.8 and 6.1.1.4'
N N 0.0061 0.0033 'International Tables Vol C Tables 4.2.6.8 and 6.1.1.4'
O O 0.0106 0.0060 'International Tables Vol C Tables 4.2.6.8 and 6.1.1.4'
S S 0.1246 0.1234 'International Tables Vol C Tables 4.2.6.8 and 6.1.1.4'

loop_
_geom_angle_atom_site_label_1
_geom_angle_atom_site_label_2
_geom_angle_atom_site_label_3
_geom_angle
O2 S1 O1 120.56(11)
O2 S1 N1 106.07(11)
O1 S1 N1 105.91(10)
O2 S1 C16 108.25(11)
O1 S1 C16 109.19(11)
N1 S1 C16 105.90(10)
C8 C9 C10 127.43(19)
C8 C9 H9 116.3
C10 C9 H9 116.3
C9 C8 N1 121.83(18)
C9 C8 C7 129.05(19)
N1 C8 C7 108.32(17)
C11 C10 C15 118.0(2)
C11 C10 C9 124.45(19)
C15 C10 C9 117.58(19)
C5 C6 C3 122.0(2)
C5 C6 N1 110.01(18)
C3 C6 N1 127.9(2)
C14 C15 C10 121.1(2)
C14 C15 H15 119.5
C10 C15 H15 119.5
C21 C16 C17 120.1(2)
C21 C16 S1 119.95(18)
C17 C16 S1 119.80(19)
C6 C5 C4 119.8(2)
C6 C5 C7 110.43(19)
C4 C5 C7 129.7(2)
O3 C7 C5 113.00(16)
O3 C7 C8 113.48(18)
C5 C7 C8 101.90(17)
O3 C7 H7 109.4
C5 C7 H7 109.4
C8 C7 H7 109.4
C18 C17 C16 119.0(3)
C18 C17 H17 120.5
C16 C17 H17 120.5
C1 C4 C5 118.7(2)
C1 C4 H4 120.6
C5 C4 H4 120.6
C12 C11 C10 120.7(2)
C12 C11 H11 119.7
C10 C11 H11 119.7
C13 C14 C15 120.3(2)
C13 C14 H14 119.9
C15 C14 H14 119.9
C14 C13 C12 119.3(2)
C14 C13 H13 120.4
C12 C13 H13 120.4
C2 C3 C6 117.2(2)
C2 C3 H3 121.4
C6 C3 H3 121.4
C13 C12 C11 120.7(2)
C13 C12 H12 119.6
C11 C12 H12 119.6
C1 C2 C3 121.9(2)
C1 C2 H2 119.0
C3 C2 H2 119.0
C16 C21 C20 119.6(2)
C16 C21 H21 120.2
C20 C21 H21 120.2
C2 C1 C4 120.4(2)
C2 C1 H1 119.8
C4 C1 H1 119.8
C20 C19 C18 118.1(3)
C20 C19 C22 121.3(3)
C18 C19 C22 120.6(3)
C19 C18 C17 121.8(3)
C19 C18 H18 119.1
C17 C18 H18 119.1
C19 C22 H22A 109.5
C19 C22 H22B 109.5
H22A C22 H22B 109.5
C19 C22 H22C 109.5
H22A C22 H22C 109.5
H22B C22 H22C 109.5
C19 C20 C21 121.4(3)
C19 C20 H20 119.3
C21 C20 H20 119.3
C6 N1 C8 106.52(16)
C6 N1 S1 118.03(14)
C8 N1 S1 120.20(15)
C7 O3 H3A 109.5

loop_
_geom_bond_atom_site_label_1
_geom_bond_atom_site_label_2
_geom_bond_distance
S1 O2 1.4175(18)
S1 O1 1.4204(18)
S1 N1 1.6660(19)
S1 C16 1.750(2)
C9 C8 1.325(3)
C9 C10 1.459(3)
C9 H9 0.9300
C8 N1 1.447(2)
C8 C7 1.506(3)
C10 C11 1.384(3)
C10 C15 1.390(3)
C6 C5 1.378(3)
C6 C3 1.378(3)
C6 N1 1.438(3)
C15 C14 1.377(3)
C15 H15 0.9300
C16 C21 1.368(3)
C16 C17 1.373(3)
C5 C4 1.383(3)
C5 C7 1.496(3)
C7 O3 1.426(3)
C7 H7 0.9800
C17 C18 1.374(4)
C17 H17 0.9300
C4 C1 1.379(4)
C4 H4 0.9300
C11 C12 1.377(3)
C11 H11 0.9300
C14 C13 1.372(3)
C14 H14 0.9300
C13 C12 1.375(3)
C13 H13 0.9300
C3 C2 1.376(4)
C3 H3 0.9300
C12 H12 0.9300
C2 C1 1.370(4)
C2 H2 0.9300
C21 C20 1.375(4)
C21 H21 0.9300
C1 H1 0.9300
C19 C20 1.364(4)
C19 C18 1.371(4)
C19 C22 1.507(4)
C18 H18 0.9300
C22 H22A 0.9600
C22 H22B 0.9600
C22 H22C 0.9600
C20 H20 0.9300
O3 H3A 0.8200

loop_
_geom_hbond_atom_site_label_D
_geom_hbond_atom_site_label_H
_geom_hbond_atom_site_label_A
_geom_hbond_distance_DH
_geom_hbond_distance_HA
_geom_hbond_distance_DA
_geom_hbond_angle_DHA
_geom_hbond_site_symmetry_A
O3 H3A O1 0.82 2.27 2.949(2) 140.3 1_455
